data_4110989
loop_
_publ_author_name
'Kurt M. Knoblock'
'Catherine J. Silvestri'
'David M. Collard'

_publ_section_title
;
 Stacked Conjugated Oligomers as Molecular Models to Examine Interchain
 Interactions in Conjugated Materials
;
_journal_name_full 'Journal of the American Chemical Society'
_journal_page_first 13680
_journal_page_last 13681
_journal_paper_doi 10.1021/ja063312w
_journal_volume 128
_journal_year 2006
_chemical_formula_moiety 'C17 H18 O2 S2'
_chemical_formula_sum 'C17 H18 O2 S2'
_chemical_formula_weight 318.43
_chemical_melting_point 487(1)
_chemical_name_systematic
; 
 ? 
;
_space_group_IT_number 14
_symmetry_cell_setting monoclinic
_symmetry_space_group_name_Hall '-P 2ybc'
_symmetry_space_group_name_H-M 'P 1 21/c 1'
_atom_sites_solution_hydrogens geom
_atom_sites_solution_primary direct
_atom_sites_solution_secondary difmap
_audit_creation_method SHELXL-97
_cell_angle_alpha 90.00
_cell_angle_beta 100.987(3)
_cell_angle_gamma 90.00
_cell_formula_units_Z 4
_cell_length_a 7.537(1)
_cell_length_b 15.690(2)
_cell_length_c 12.4552(16)
_cell_measurement_reflns_used 7086
_cell_measurement_temperature 173(2)
_cell_measurement_theta_max 32.86
_cell_measurement_theta_min 2.60
_cell_volume 1445.9(3)
_computing_cell_refinement 'Bruker SMART'
_computing_data_collection 'Bruker SMART'
_computing_data_reduction 'Bruker SAINT'
_computing_molecular_graphics 'Bruker SHELXTL'
_computing_publication_material 'Bruker SHELXTL'
_computing_structure_refinement 'SHELXL-97 (Sheldrick, 1997)'
_computing_structure_solution 'SHELXS-97 (Sheldrick, 1990)'
_diffrn_ambient_temperature 173(2)
_diffrn_measured_fraction_theta_full 0.994
_diffrn_measured_fraction_theta_max 0.994
_diffrn_measurement_device_type 'CCD area detector'
_diffrn_measurement_method 'phi and omega scans'
_diffrn_radiation_monochromator graphite
_diffrn_radiation_source 'fine-focus sealed tube'
_diffrn_radiation_type MoK\a
_diffrn_radiation_wavelength 0.71073
_diffrn_reflns_av_R_equivalents 0.0000
_diffrn_reflns_av_sigmaI/netI 0.0724
_diffrn_reflns_limit_h_max 9
_diffrn_reflns_limit_h_min -10
_diffrn_reflns_limit_k_max 20
_diffrn_reflns_limit_k_min 0
_diffrn_reflns_limit_l_max 16
_diffrn_reflns_limit_l_min 0
_diffrn_reflns_number 7134
_diffrn_reflns_theta_full 28.36
_diffrn_reflns_theta_max 28.36
_diffrn_reflns_theta_min 2.11
_exptl_absorpt_coefficient_mu 0.370
_exptl_absorpt_correction_T_max 0.9605
_exptl_absorpt_correction_T_min 0.7565
_exptl_absorpt_correction_type multi-scan
_exptl_absorpt_process_details 'SADABS V2.08, Sheldrick 2003'
_exptl_crystal_colour colorless
_exptl_crystal_density_diffrn 1.463
_exptl_crystal_description rod
_exptl_crystal_F_000 672
_exptl_crystal_size_max 0.80
_exptl_crystal_size_mid 0.35
_exptl_crystal_size_min 0.11
_refine_diff_density_max 0.496
_refine_diff_density_min -0.281
_refine_diff_density_rms 0.084
_refine_ls_extinction_method none
_refine_ls_goodness_of_fit_ref 1.034
_refine_ls_hydrogen_treatment constr
_refine_ls_matrix_type full
_refine_ls_number_parameters 190
_refine_ls_number_reflns 7134
_refine_ls_number_restraints 0
_refine_ls_restrained_S_all 1.034
_refine_ls_R_factor_all 0.0844
_refine_ls_R_factor_gt 0.0638
_refine_ls_shift/su_max 0.001
_refine_ls_shift/su_mean 0.000
_refine_ls_structure_factor_coef Fsqd
_refine_ls_weighting_details 'calc w=1/[\s^2^(Fo^2^)+(0.0600P)^2^+0.5000P] where P=(Fo^2^+2Fc^2^)/3'
_refine_ls_weighting_scheme calc
_refine_ls_wR_factor_gt 0.1320
_refine_ls_wR_factor_ref 0.1411
_reflns_number_gt 5719
_reflns_number_total 7134
_reflns_threshold_expression >2sigma(I)
_cod_data_source_file ja063312wsi20060518_111219.cif
_cod_data_source_block 2
_cod_database_code 4110989

loop_
_symmetry_equiv_pos_as_xyz
'x, y, z'
'-x, y+1/2, -z+1/2'
'-x, -y, -z'
'x, -y-1/2, z-1/2'

loop_
_atom_site_label
_atom_site_type_symbol
_atom_site_fract_x
_atom_site_fract_y
_atom_site_fract_z
_atom_site_U_iso_or_equiv
_atom_site_adp_type
_atom_site_occupancy
_atom_site_symmetry_multiplicity
_atom_site_calc_flag
_atom_site_refinement_flags
S1 S 0.44697(8) 0.58037(4) 0.76178(5) 0.02656(15) Uani 1 1 d .
S2 S 0.34905(8) 0.37175(4) 0.53577(5) 0.02819(15) Uani 1 1 d .
O1 O -0.1419(2) 0.39871(9) 0.94295(12) 0.0207(3) Uani 1 1 d .
O2 O -0.2041(2) 0.28353(9) 0.82910(12) 0.0221(3) Uani 1 1 d .
C1 C -0.0904(3) 0.35825(13) 0.85033(16) 0.0178(4) Uani 1 1 d .
C2 C -0.1423(3) 0.41906(13) 0.75378(16) 0.0175(4) Uani 1 1 d .
H2 H -0.2753 0.4278 0.7474 0.021 Uiso 1 1 calc R
C3 C -0.0603(3) 0.50852(13) 0.77612(17) 0.0189(4) Uani 1 1 d .
H3A H -0.1214 0.5468 0.7174 0.023 Uiso 1 1 calc R
H3B H -0.0903 0.5292 0.8456 0.023 Uiso 1 1 calc R
C4 C 0.1409(3) 0.51830(13) 0.78378(16) 0.0170(4) Uani 1 1 d .
C5 C 0.2152(3) 0.57998(13) 0.72963(17) 0.0214(4) Uani 1 1 d .
H5 H 0.1464 0.6186 0.6795 0.026 Uiso 1 1 calc R
C6 C 0.4460(3) 0.49624(13) 0.84938(18) 0.0210(4) Uani 1 1 d .
H6 H 0.5526 0.4715 0.8906 0.025 Uiso 1 1 calc R
C7 C 0.2766(3) 0.46871(13) 0.85351(16) 0.0182(4) Uani 1 1 d .
C8 C 0.2378(3) 0.39878(13) 0.92901(17) 0.0196(4) Uani 1 1 d .
H8A H 0.1900 0.4258 0.9895 0.024 Uiso 1 1 calc R
H8B H 0.3544 0.3718 0.9616 0.024 Uiso 1 1 calc R
C9 C 0.1061(3) 0.32740(12) 0.88111(16) 0.0171(4) Uani 1 1 d .
H9 H 0.1062 0.2874 0.9437 0.020 Uiso 1 1 calc R
C10 C 0.1666(3) 0.27213(14) 0.79236(17) 0.0198(4) Uani 1 1 d .
H10A H 0.2795 0.2424 0.8260 0.024 Uiso 1 1 calc R
H10B H 0.0734 0.2279 0.7696 0.024 Uiso 1 1 calc R
C11 C 0.1996(3) 0.31720(13) 0.69092(16) 0.0190(4) Uani 1 1 d .
C12 C 0.3586(3) 0.31383(15) 0.65366(17) 0.0234(5) Uani 1 1 d .
H12 H 0.4622 0.2831 0.6888 0.028 Uiso 1 1 calc R
C13 C 0.1269(3) 0.39922(14) 0.53475(18) 0.0231(5) Uani 1 1 d .
H13 H 0.0556 0.4330 0.4795 0.028 Uiso 1 1 calc R
C14 C 0.0662(3) 0.36710(13) 0.62179(16) 0.0196(4) Uani 1 1 d .
C15 C -0.1222(3) 0.38074(14) 0.64287(16) 0.0203(4) Uani 1 1 d .
H15A H -0.1850 0.3250 0.6350 0.024 Uiso 1 1 calc R
H15B H -0.1869 0.4184 0.5845 0.024 Uiso 1 1 calc R
C16 C -0.2066(3) 0.33292(14) 1.00518(17) 0.0228(5) Uani 1 1 d .
H16A H -0.2939 0.3555 1.0482 0.027 Uiso 1 1 calc R
H16B H -0.1059 0.3046 1.0551 0.027 Uiso 1 1 calc R
C17 C -0.2971(3) 0.27283(16) 0.91658(19) 0.0300(5) Uani 1 1 d .
H17A H -0.2874 0.2132 0.9430 0.036 Uiso 1 1 calc R
H17B H -0.4265 0.2874 0.8933 0.036 Uiso 1 1 calc R

loop_
_atom_site_aniso_label
_atom_site_aniso_U_11
_atom_site_aniso_U_22
_atom_site_aniso_U_33
_atom_site_aniso_U_23
_atom_site_aniso_U_13
_atom_site_aniso_U_12
S1 0.0250(3) 0.0249(3) 0.0316(3) 0.0007(2) 0.0098(2) -0.0062(2)
S2 0.0288(3) 0.0345(3) 0.0244(3) -0.0017(2) 0.0132(3) -0.0008(3)
O1 0.0256(8) 0.0193(8) 0.0191(7) -0.0030(6) 0.0094(6) -0.0018(6)
O2 0.0235(8) 0.0211(8) 0.0233(8) -0.0058(6) 0.0084(7) -0.0063(6)
C1 0.0202(11) 0.0163(10) 0.0177(10) -0.0032(8) 0.0052(8) -0.0020(8)
C2 0.0129(10) 0.0200(10) 0.0196(10) -0.0030(8) 0.0029(8) 0.0003(8)
C3 0.0199(10) 0.0176(10) 0.0190(10) 0.0005(8) 0.0031(9) 0.0030(9)
C4 0.0215(11) 0.0149(10) 0.0151(9) -0.0042(8) 0.0044(8) 0.0003(8)
C5 0.0243(11) 0.0191(10) 0.0200(10) 0.0000(8) 0.0022(9) -0.0013(9)
C6 0.0202(11) 0.0192(10) 0.0230(10) -0.0018(8) 0.0027(9) -0.0003(9)
C7 0.0217(11) 0.0156(10) 0.0174(10) -0.0040(8) 0.0036(9) -0.0015(8)
C8 0.0185(10) 0.0205(11) 0.0185(10) -0.0003(8) -0.0001(8) 0.0014(8)
C9 0.0208(10) 0.0141(9) 0.0170(9) 0.0012(8) 0.0054(8) -0.0014(8)
C10 0.0194(10) 0.0177(10) 0.0222(11) 0.0023(8) 0.0039(9) 0.0044(8)
C11 0.0221(11) 0.0168(10) 0.0181(10) -0.0064(8) 0.0039(8) -0.0007(9)
C12 0.0210(11) 0.0285(12) 0.0206(11) -0.0017(9) 0.0034(9) 0.0018(9)
C13 0.0278(12) 0.0225(11) 0.0191(10) -0.0032(9) 0.0047(9) 0.0038(9)
C14 0.0240(11) 0.0168(10) 0.0178(10) -0.0066(8) 0.0039(9) -0.0016(9)
C15 0.0211(11) 0.0230(11) 0.0160(10) -0.0021(8) 0.0012(9) 0.0004(9)
C16 0.0264(12) 0.0233(11) 0.0199(10) 0.0013(9) 0.0073(9) -0.0016(9)
C17 0.0360(14) 0.0310(13) 0.0271(12) -0.0053(10) 0.0167(11) -0.0107(11)

loop_
_atom_type_symbol
_atom_type_description
_atom_type_scat_dispersion_real
_atom_type_scat_dispersion_imag
_atom_type_scat_source
C C 0.0033 0.0016 'International Tables Vol C Tables 4.2.6.8 and 6.1.1.4'
H H 0.0000 0.0000 'International Tables Vol C Tables 4.2.6.8 and 6.1.1.4'
O O 0.0106 0.0060 'International Tables Vol C Tables 4.2.6.8 and 6.1.1.4'
S S 0.1246 0.1234 'International Tables Vol C Tables 4.2.6.8 and 6.1.1.4'

loop_
_geom_angle_atom_site_label_1
_geom_angle_atom_site_label_2
_geom_angle_atom_site_label_3
_geom_angle
C6 S1 C5 91.05(11)
C12 S2 C13 91.21(11)
C16 O1 C1 106.78(15)
C17 O2 C1 108.59(15)
O1 C1 O2 105.34(15)
O1 C1 C2 106.83(16)
O2 C1 C2 107.99(16)
O1 C1 C9 109.54(16)
O2 C1 C9 107.44(16)
C2 C1 C9 118.91(17)
C1 C2 C3 113.23(16)
C1 C2 C15 114.11(17)
C3 C2 C15 114.44(17)
C1 C2 H2 104.5
C3 C2 H2 104.5
C15 C2 H2 104.5
C4 C3 C2 117.95(17)
C4 C3 H3A 107.8
C2 C3 H3A 107.8
C4 C3 H3B 107.8
C2 C3 H3B 107.8
H3A C3 H3B 107.2
C5 C4 C7 111.86(19)
C5 C4 C3 123.02(19)
C7 C4 C3 125.00(18)
C4 C5 S1 112.58(17)
C4 C5 H5 123.7
S1 C5 H5 123.7
C7 C6 S1 112.77(17)
C7 C6 H6 123.6
S1 C6 H6 123.6
C6 C7 C4 111.75(19)
C6 C7 C8 123.34(19)
C4 C7 C8 124.77(19)
C7 C8 C9 118.32(18)
C7 C8 H8A 107.7
C9 C8 H8A 107.7
C7 C8 H8B 107.7
C9 C8 H8B 107.7
H8A C8 H8B 107.1
C1 C9 C8 112.81(16)
C1 C9 C10 113.69(17)
C8 C9 C10 115.46(17)
C1 C9 H9 104.5
C8 C9 H9 104.5
C10 C9 H9 104.5
C11 C10 C9 117.08(17)
C11 C10 H10A 108.0
C9 C10 H10A 108.0
C11 C10 H10B 108.0
C9 C10 H10B 108.0
H10A C10 H10B 107.3
C12 C11 C14 112.29(19)
C12 C11 C10 124.1(2)
C14 C11 C10 123.57(19)
C11 C12 S2 111.92(17)
C11 C12 H12 124.0
S2 C12 H12 124.0
C14 C13 S2 112.15(17)
C14 C13 H13 123.9
S2 C13 H13 123.9
C13 C14 C11 112.4(2)
C13 C14 C15 124.1(2)
C11 C14 C15 123.47(18)
C14 C15 C2 117.94(17)
C14 C15 H15A 107.8
C2 C15 H15A 107.8
C14 C15 H15B 107.8
C2 C15 H15B 107.8
H15A C15 H15B 107.2
O1 C16 C17 101.97(17)
O1 C16 H16A 111.4
C17 C16 H16A 111.4
O1 C16 H16B 111.4
C17 C16 H16B 111.4
H16A C16 H16B 109.2
O2 C17 C16 105.53(18)
O2 C17 H17A 110.6
C16 C17 H17A 110.6
O2 C17 H17B 110.6
C16 C17 H17B 110.6
H17A C17 H17B 108.8

loop_
_geom_bond_atom_site_label_1
_geom_bond_atom_site_label_2
_geom_bond_distance
S1 C6 1.713(2)
S1 C5 1.716(2)
S2 C12 1.717(2)
S2 C13 1.727(2)
O1 C16 1.431(3)
O1 C1 1.433(2)
O2 C17 1.413(3)
O2 C1 1.447(2)
C1 C2 1.526(3)
C1 C9 1.536(3)
C2 C3 1.538(3)
C2 C15 1.540(3)
C2 H2 1.0000
C3 C4 1.509(3)
C3 H3A 0.9900
C3 H3B 0.9900
C4 C5 1.360(3)
C4 C7 1.437(3)
C5 H5 0.9500
C6 C7 1.359(3)
C6 H6 0.9500
C7 C8 1.509(3)
C8 C9 1.540(3)
C8 H8A 0.9900
C8 H8B 0.9900
C9 C10 1.541(3)
C9 H9 1.0000
C10 C11 1.509(3)
C10 H10A 0.9900
C10 H10B 0.9900
C11 C12 1.367(3)
C11 C14 1.427(3)
C12 H12 0.9500
C13 C14 1.352(3)
C13 H13 0.9500
C14 C15 1.507(3)
C15 H15A 0.9900
C15 H15B 0.9900
C16 C17 1.512(3)
C16 H16A 0.9900
C16 H16B 0.9900
C17 H17A 0.9900
C17 H17B 0.9900

loop_
_geom_torsion_atom_site_label_1
_geom_torsion_atom_site_label_2
_geom_torsion_atom_site_label_3
_geom_torsion_atom_site_label_4
_geom_torsion
C16 O1 C1 O2 28.3(2)
C16 O1 C1 C2 142.96(17)
C16 O1 C1 C9 -87.01(19)
C17 O2 C1 O1 -9.3(2)
C17 O2 C1 C2 -123.17(18)
C17 O2 C1 C9 107.43(19)
O1 C1 C2 C3 55.1(2)
O2 C1 C2 C3 167.99(16)
C9 C1 C2 C3 -69.4(2)
O1 C1 C2 C15 -171.63(16)
O2 C1 C2 C15 -58.8(2)
C9 C1 C2 C15 63.9(2)
C1 C2 C3 C4 70.3(2)
C15 C2 C3 C4 -62.9(2)
C2 C3 C4 C5 131.8(2)
C2 C3 C4 C7 -52.7(3)
C7 C4 C5 S1 -0.5(2)
C3 C4 C5 S1 175.51(15)
C6 S1 C5 C4 0.12(17)
C5 S1 C6 C7 0.33(17)
S1 C6 C7 C4 -0.7(2)
S1 C6 C7 C8 -176.43(16)
C5 C4 C7 C6 0.8(3)
C3 C4 C7 C6 -175.16(19)
C5 C4 C7 C8 176.45(19)
C3 C4 C7 C8 0.5(3)
C6 C7 C8 C9 -132.6(2)
C4 C7 C8 C9 52.2(3)
O1 C1 C9 C8 -54.0(2)
O2 C1 C9 C8 -167.96(16)
C2 C1 C9 C8 69.1(2)
O1 C1 C9 C10 172.05(16)
O2 C1 C9 C10 58.1(2)
C2 C1 C9 C10 -64.8(2)
C7 C8 C9 C1 -70.1(2)
C7 C8 C9 C10 63.0(2)
C1 C9 C10 C11 73.3(2)
C8 C9 C10 C11 -59.4(2)
C9 C10 C11 C12 123.7(2)
C9 C10 C11 C14 -57.5(3)
C14 C11 C12 S2 0.6(2)
C10 C11 C12 S2 179.56(16)
C13 S2 C12 C11 -1.15(18)
C12 S2 C13 C14 1.41(18)
S2 C13 C14 C11 -1.3(2)
S2 C13 C14 C15 179.82(16)
C12 C11 C14 C13 0.4(3)
C10 C11 C14 C13 -178.5(2)
C12 C11 C14 C15 179.32(19)
C10 C11 C14 C15 0.4(3)
C13 C14 C15 C2 -124.8(2)
C11 C14 C15 C2 56.5(3)
C1 C2 C15 C14 -71.9(2)
C3 C2 C15 C14 60.8(2)
C1 O1 C16 C17 -34.7(2)
C1 O2 C17 C16 -11.9(2)
O1 C16 C17 O2 28.4(2)
